data_7044617
loop_
_publ_author_name
'Machata, Marek'
'Herchel, Radovan'
'Nemec, Ivan'
'Travnicek, Zdenek'

_publ_section_title
;
 Crystal structures and magnetic properties of two series of phenoxo-O
 bridged dinuclear Ln2 (Ln = Gd, Tb, Dy) complexes
;
_journal_name_full 'Dalton Transactions'
_journal_paper_doi 10.1039/C7DT03441E
_journal_year 2017
_chemical_formula_sum 'C66 H76 Dy2 N2 O18'
_chemical_formula_weight 1510.28
_space_group_crystal_system triclinic
_space_group_IT_number 2
_space_group_name_Hall '-P 1'
_space_group_name_H-M_alt 'P -1'
_symmetry_space_group_name_Hall '-P 1'
_symmetry_space_group_name_H-M 'P -1'
_atom_sites_solution_hydrogens geom
_audit_creation_method SHELXL-2014/7
_audit_update_record
;
2017-10-30 deposited with the CCDC.
2017-11-01 downloaded from the CCDC.
;
_cell_angle_alpha 65.334(2)
_cell_angle_beta 78.453(2)
_cell_angle_gamma 74.994(2)
_cell_formula_units_Z 1
_cell_length_a 10.8879(2)
_cell_length_b 12.2929(2)
_cell_length_c 13.6009(3)
_cell_measurement_reflns_used 17836
_cell_measurement_temperature 130(2)
_cell_measurement_theta_max 33.2039
_cell_measurement_theta_min 2.9306
_cell_volume 1589.06(6)
_computing_cell_refinement 'CrysAlis RED, Oxford Diffraction Ltd.'
_computing_data_collection 'CrysAlis CCD, Oxford Diffraction Ltd.'
_computing_data_reduction 'CrysAlis RED, Oxford Diffraction Ltd.'
_computing_molecular_graphics 'MERCURY (Macrae et al., 2006)'
_computing_publication_material ' enCIFer (Allen et al., 2004)'
_computing_structure_refinement 'SHELXL-2014/7 (Sheldrick, 2014)'
_computing_structure_solution 'SHELXLS-2014/7 (Sheldrick, 2014)'
_diffrn_ambient_temperature 130(2)
_diffrn_measured_fraction_theta_full 0.997
_diffrn_measured_fraction_theta_max 0.997
_diffrn_measurement_device_type 'Xcalibur, Sapphire2, large Be window'
_diffrn_radiation_type MoK\a
_diffrn_radiation_wavelength 0.71073
_diffrn_reflns_av_R_equivalents 0.0171
_diffrn_reflns_av_unetI/netI 0.0175
_diffrn_reflns_Laue_measured_fraction_full 0.997
_diffrn_reflns_Laue_measured_fraction_max 0.997
_diffrn_reflns_limit_h_max 12
_diffrn_reflns_limit_h_min -12
_diffrn_reflns_limit_k_max 14
_diffrn_reflns_limit_k_min -14
_diffrn_reflns_limit_l_max 16
_diffrn_reflns_limit_l_min -16
_diffrn_reflns_number 14994
_diffrn_reflns_point_group_measured_fraction_full 0.997
_diffrn_reflns_point_group_measured_fraction_max 0.997
_diffrn_reflns_theta_full 24.996
_diffrn_reflns_theta_max 24.996
_diffrn_reflns_theta_min 2.930
_exptl_absorpt_coefficient_mu 2.406
_exptl_absorpt_correction_T_max 1.00000
_exptl_absorpt_correction_T_min 0.74362
_exptl_absorpt_correction_type multi-scan
_exptl_absorpt_process_details
;
CrysAlis RED, Oxford Diffraction Ltd.,
Version 1.171.33.52 (release 06-11-2009 CrysAlis171 .NET)
(compiled Nov  6 2009,16:24:50)
Empirical absorption correction using spherical harmonics,
 implemented in SCALE3 ABSPACK scaling algorithm.
;
_exptl_crystal_colour yellow
_exptl_crystal_density_diffrn 1.578
_exptl_crystal_description prism
_exptl_crystal_F_000 762
_exptl_crystal_size_max 0.330
_exptl_crystal_size_mid 0.240
_exptl_crystal_size_min 0.140
_refine_diff_density_max 0.712
_refine_diff_density_min -0.265
_refine_diff_density_rms 0.068
_refine_ls_extinction_method none
_refine_ls_goodness_of_fit_ref 1.079
_refine_ls_hydrogen_treatment constr
_refine_ls_matrix_type full
_refine_ls_number_parameters 402
_refine_ls_number_reflns 5579
_refine_ls_number_restraints 0
_refine_ls_restrained_S_all 1.079
_refine_ls_R_factor_all 0.0183
_refine_ls_R_factor_gt 0.0166
_refine_ls_shift/su_max 0.001
_refine_ls_shift/su_mean 0.000
_refine_ls_structure_factor_coef Fsqd
_refine_ls_weighting_details 'w=1/[\s^2^(Fo^2^)+(0.0262P)^2^+0.4046P] where P=(Fo^2^+2Fc^2^)/3'
_refine_ls_weighting_scheme calc
_refine_ls_wR_factor_gt 0.0418
_refine_ls_wR_factor_ref 0.0421
_reflns_Friedel_coverage 0.000
_reflns_number_gt 5256
_reflns_number_total 5579
_reflns_threshold_expression 'I > 2\s(I)'
_cod_data_source_file c7dt03441e2.cif
_cod_data_source_block Dy_MeOH
_cod_database_code 7044617
_shelx_shelxl_version_number 2014/7
_shelx_space_group_comment
;
The symmetry employed for this shelxl refinement is uniquely defined
by the following loop, which should always be used as a source of
symmetry information in preference to the above space-group names.
They are only intended as comments.
;
_shelx_estimated_absorpt_t_min 0.504
_shelx_estimated_absorpt_t_max 0.729

loop_
_space_group_symop_operation_xyz
'x, y, z'
'-x, -y, -z'

loop_
_atom_site_label
_atom_site_type_symbol
_atom_site_fract_x
_atom_site_fract_y
_atom_site_fract_z
_atom_site_U_iso_or_equiv
_atom_site_adp_type
_atom_site_occupancy
_atom_site_site_symmetry_order
_atom_site_calc_flag
_atom_site_refinement_flags_posn
_atom_site_refinement_flags_adp
Dy1 Dy 0.63050(2) 0.06908(2) 0.39287(2) 0.01379(4) Uani 1 1 d . .
O1 O 0.80569(13) 0.13989(13) 0.29455(11) 0.0219(3) Uani 1 1 d . .
O2 O 0.43771(12) 0.11605(12) 0.48878(10) 0.0151(3) Uani 1 1 d . .
O3 O 0.19494(13) 0.11330(13) 0.54632(11) 0.0184(3) Uani 1 1 d . .
O4 O 0.51059(13) 0.20468(13) 0.25467(11) 0.0193(3) Uani 1 1 d . .
O5 O 0.65422(14) -0.02047(13) 0.27161(11) 0.0196(3) Uani 1 1 d . .
O6 O 0.70959(14) 0.05362(13) 0.55626(11) 0.0214(3) Uani 1 1 d . .
H6S H 0.6926 0.1200 0.5648 0.026 Uiso 1 1 calc R U
N1 N 0.63027(16) 0.27232(15) 0.38952(13) 0.0163(4) Uani 1 1 d . .
C1 C 0.8396(2) 0.23270(19) 0.30132(16) 0.0208(5) Uani 1 1 d . .
C2 C 0.9598(2) 0.2629(2) 0.25815(18) 0.0279(5) Uani 1 1 d . .
H2 H 1.0183 0.2187 0.2194 0.033 Uiso 1 1 calc R U
C3 C 0.9942(2) 0.3560(2) 0.2712(2) 0.0337(6) Uani 1 1 d . .
H3 H 1.0761 0.3754 0.2414 0.040 Uiso 1 1 calc R U
C4 C 0.9104(2) 0.4214(2) 0.3274(2) 0.0325(6) Uani 1 1 d . .
H4 H 0.9358 0.4839 0.3378 0.039 Uiso 1 1 calc R U
C5 C 0.7901(2) 0.3957(2) 0.36813(18) 0.0264(5) Uani 1 1 d . .
H5 H 0.7324 0.4406 0.4066 0.032 Uiso 1 1 calc R U
C6 C 0.7529(2) 0.30426(19) 0.35306(16) 0.0202(5) Uani 1 1 d . .
C7 C 0.5336(2) 0.35154(19) 0.40323(16) 0.0202(5) Uani 1 1 d . .
H7 H 0.5492 0.4300 0.3874 0.024 Uiso 1 1 calc R U
C8 C 0.40240(19) 0.33493(19) 0.44033(16) 0.0187(4) Uani 1 1 d . .
C9 C 0.36086(19) 0.22312(18) 0.47907(15) 0.0158(4) Uani 1 1 d . .
C10 C 0.22899(19) 0.22559(18) 0.51012(16) 0.0176(4) Uani 1 1 d . .
C11 C 0.1424(2) 0.3308(2) 0.50473(19) 0.0259(5) Uani 1 1 d . .
H11 H 0.0542 0.3288 0.5268 0.031 Uiso 1 1 calc R U
C12 C 0.1847(2) 0.4402(2) 0.4667(2) 0.0321(6) Uani 1 1 d . .
H12 H 0.1255 0.5137 0.4620 0.038 Uiso 1 1 calc R U
C13 C 0.3119(2) 0.4414(2) 0.43592(19) 0.0265(5) Uani 1 1 d . .
H13 H 0.3401 0.5164 0.4108 0.032 Uiso 1 1 calc R U
C14 C 0.06244(19) 0.1124(2) 0.54886(19) 0.0264(5) Uani 1 1 d . .
H14A H 0.0119 0.1389 0.6060 0.040 Uiso 1 1 calc R U
H14B H 0.0531 0.0295 0.5640 0.040 Uiso 1 1 calc R U
H14C H 0.0321 0.1681 0.4783 0.040 Uiso 1 1 calc R U
C15 C 0.69066(19) -0.07329(19) 0.11907(17) 0.0189(4) Uani 1 1 d . .
C16 C 0.7538(2) -0.1886(2) 0.18000(19) 0.0313(6) Uani 1 1 d . .
H16 H 0.7656 -0.2081 0.2532 0.038 Uiso 1 1 calc R U
C17 C 0.8001(3) -0.2762(2) 0.1355(2) 0.0372(6) Uani 1 1 d . .
H17 H 0.8420 -0.3553 0.1789 0.045 Uiso 1 1 calc R U
C18 C 0.7862(2) -0.2500(2) 0.0295(2) 0.0309(5) Uani 1 1 d . .
H18 H 0.8181 -0.3103 -0.0007 0.037 Uiso 1 1 calc R U
C19 C 0.7255(2) -0.1355(2) -0.0322(2) 0.0333(6) Uani 1 1 d . .
H19 H 0.7162 -0.1162 -0.1060 0.040 Uiso 1 1 calc R U
C20 C 0.6777(2) -0.0476(2) 0.01157(19) 0.0291(5) Uani 1 1 d . .
H20 H 0.6356 0.0312 -0.0323 0.035 Uiso 1 1 calc R U
C21 C 0.63779(19) 0.01697(19) 0.17158(16) 0.0184(4) Uani 1 1 d . .
C22 C 0.5720(2) 0.1333(2) 0.11264(17) 0.0207(5) Uani 1 1 d . .
H22 H 0.5695 0.1553 0.0372 0.025 Uiso 1 1 calc R U
C23 C 0.50954(19) 0.21961(19) 0.15692(16) 0.0183(4) Uani 1 1 d . .
C24 C 0.4297(2) 0.33629(19) 0.08739(17) 0.0196(4) Uani 1 1 d . .
C25 C 0.4517(2) 0.3843(2) -0.02576(18) 0.0252(5) Uani 1 1 d . .
H25 H 0.5195 0.3431 -0.0613 0.030 Uiso 1 1 calc R U
C26 C 0.3754(2) 0.4916(2) -0.08672(19) 0.0319(6) Uani 1 1 d . .
H26 H 0.3918 0.5243 -0.1638 0.038 Uiso 1 1 calc R U
C27 C 0.2758(2) 0.5513(2) -0.0365(2) 0.0334(6) Uani 1 1 d . .
H27 H 0.2227 0.6243 -0.0787 0.040 Uiso 1 1 calc R U
C28 C 0.2533(2) 0.5047(2) 0.0758(2) 0.0310(5) Uani 1 1 d . .
H28 H 0.1845 0.5458 0.1107 0.037 Uiso 1 1 calc R U
C29 C 0.3307(2) 0.3983(2) 0.13777(18) 0.0248(5) Uani 1 1 d . .
H29 H 0.3160 0.3679 0.2149 0.030 Uiso 1 1 calc R U
C30 C 0.7305(2) -0.0455(2) 0.65862(18) 0.0277(5) Uani 1 1 d . .
H30A H 0.6541 -0.0418 0.7102 0.042 Uiso 1 1 calc R U
H30B H 0.8036 -0.0397 0.6868 0.042 Uiso 1 1 calc R U
H30C H 0.7482 -0.1230 0.6490 0.042 Uiso 1 1 calc R U
O1S O 0.97774(17) 0.02945(17) 0.17785(15) 0.0440(5) Uani 1 1 d . .
H1S H 0.9257 0.0555 0.2214 0.053 Uiso 1 1 calc R U
C1S C 0.9497(3) 0.1052(3) 0.0698(2) 0.0394(6) Uani 1 1 d . .
H1S1 H 0.9364 0.1911 0.0595 0.059 Uiso 1 1 calc R U
H1S2 H 0.8720 0.0894 0.0565 0.059 Uiso 1 1 calc R U
H1S3 H 1.0212 0.0875 0.0186 0.059 Uiso 1 1 calc R U
O2S O 0.66626(16) 0.23640(15) 0.63052(13) 0.0308(4) Uani 1 1 d . .
H2S H 0.7282 0.2152 0.6671 0.037 Uiso 1 1 calc R U
C2S C 0.5505(3) 0.2316(3) 0.7007(2) 0.0414(6) Uani 1 1 d . .
H2S1 H 0.5619 0.1573 0.7670 0.062 Uiso 1 1 calc R U
H2S2 H 0.4824 0.2307 0.6637 0.062 Uiso 1 1 calc R U
H2S3 H 0.5271 0.3033 0.7199 0.062 Uiso 1 1 calc R U
O3S O 0.1522(2) 0.8244(2) 0.23982(19) 0.0627(7) Uani 1 1 d . .
H3S H 0.0969 0.8884 0.2165 0.075 Uiso 1 1 calc R U
C3S C 0.1419(4) 0.7438(3) 0.1982(3) 0.0736(11) Uani 1 1 d . .
H3SC H 0.1886 0.6623 0.2399 0.088 Uiso 1 1 calc R U
H3SA H 0.1783 0.7699 0.1219 0.088 Uiso 1 1 calc R U
H3SB H 0.0516 0.7413 0.2030 0.088 Uiso 1 1 calc R U

loop_
_atom_site_aniso_label
_atom_site_aniso_U_11
_atom_site_aniso_U_22
_atom_site_aniso_U_33
_atom_site_aniso_U_23
_atom_site_aniso_U_13
_atom_site_aniso_U_12
Dy1 0.01296(6) 0.01491(6) 0.01132(6) -0.00454(4) -0.00208(4) 0.00058(4)
O1 0.0179(8) 0.0223(8) 0.0209(8) -0.0065(6) 0.0003(6) -0.0017(6)
O2 0.0147(7) 0.0126(7) 0.0144(7) -0.0046(6) -0.0020(5) 0.0027(5)
O3 0.0119(7) 0.0199(8) 0.0208(7) -0.0072(6) -0.0032(6) 0.0008(6)
O4 0.0199(8) 0.0208(8) 0.0145(7) -0.0063(6) -0.0048(6) 0.0015(6)
O5 0.0247(8) 0.0193(8) 0.0133(7) -0.0066(6) -0.0050(6) 0.0008(6)
O6 0.0306(8) 0.0163(7) 0.0148(7) -0.0037(6) -0.0087(6) 0.0003(6)
N1 0.0172(9) 0.0166(9) 0.0129(8) -0.0034(7) -0.0037(7) -0.0024(7)
C1 0.0195(11) 0.0198(11) 0.0149(10) 0.0027(9) -0.0077(8) -0.0019(9)
C2 0.0203(11) 0.0290(13) 0.0218(12) 0.0024(10) -0.0048(9) -0.0034(10)
C3 0.0242(13) 0.0325(14) 0.0320(13) 0.0068(11) -0.0092(10) -0.0135(11)
C4 0.0327(14) 0.0242(13) 0.0371(14) 0.0008(11) -0.0166(11) -0.0115(10)
C5 0.0289(13) 0.0200(12) 0.0270(12) -0.0020(10) -0.0120(10) -0.0042(9)
C6 0.0208(11) 0.0186(11) 0.0147(10) 0.0016(9) -0.0059(8) -0.0036(9)
C7 0.0270(12) 0.0157(11) 0.0178(10) -0.0038(9) -0.0078(9) -0.0043(9)
C8 0.0199(11) 0.0186(11) 0.0162(10) -0.0073(9) -0.0048(8) 0.0020(8)
C9 0.0182(10) 0.0168(10) 0.0112(9) -0.0066(8) -0.0051(8) 0.0032(8)
C10 0.0194(11) 0.0188(11) 0.0148(10) -0.0079(9) -0.0050(8) 0.0010(8)
C11 0.0165(11) 0.0277(12) 0.0340(13) -0.0164(11) -0.0055(9) 0.0047(9)
C12 0.0261(13) 0.0218(12) 0.0468(15) -0.0184(11) -0.0078(11) 0.0095(10)
C13 0.0289(13) 0.0155(11) 0.0350(13) -0.0112(10) -0.0084(10) 0.0018(9)
C14 0.0132(11) 0.0275(12) 0.0305(12) -0.0031(10) -0.0052(9) -0.0023(9)
C15 0.0170(10) 0.0230(11) 0.0178(11) -0.0087(9) 0.0004(8) -0.0063(9)
C16 0.0438(15) 0.0272(13) 0.0203(12) -0.0098(10) -0.0072(10) 0.0014(11)
C17 0.0529(17) 0.0237(13) 0.0286(13) -0.0095(11) -0.0039(12) 0.0017(11)
C18 0.0333(13) 0.0334(14) 0.0343(14) -0.0227(12) 0.0040(11) -0.0095(11)
C19 0.0369(14) 0.0453(16) 0.0250(12) -0.0220(12) -0.0058(10) -0.0036(12)
C20 0.0325(13) 0.0304(13) 0.0228(12) -0.0124(10) -0.0076(10) 0.0037(10)
C21 0.0155(10) 0.0226(11) 0.0163(10) -0.0060(9) 0.0003(8) -0.0065(9)
C22 0.0234(11) 0.0245(12) 0.0117(10) -0.0056(9) -0.0035(8) -0.0016(9)
C23 0.0144(10) 0.0217(11) 0.0169(11) -0.0042(9) -0.0022(8) -0.0057(8)
C24 0.0208(11) 0.0175(11) 0.0193(11) -0.0036(9) -0.0073(9) -0.0036(9)
C25 0.0306(13) 0.0222(12) 0.0215(11) -0.0059(10) -0.0066(9) -0.0045(10)
C26 0.0444(15) 0.0260(13) 0.0205(12) 0.0000(10) -0.0126(11) -0.0076(11)
C27 0.0362(14) 0.0212(12) 0.0345(14) 0.0001(11) -0.0175(11) 0.0000(10)
C28 0.0242(12) 0.0256(13) 0.0375(14) -0.0085(11) -0.0072(10) 0.0012(10)
C29 0.0219(11) 0.0240(12) 0.0228(11) -0.0039(10) -0.0030(9) -0.0036(9)
C30 0.0352(13) 0.0277(13) 0.0173(11) -0.0040(10) -0.0102(10) -0.0037(10)
O1S 0.0376(10) 0.0402(11) 0.0373(10) -0.0131(9) 0.0085(8) 0.0081(8)
C1S 0.0327(14) 0.0509(17) 0.0382(15) -0.0236(14) 0.0065(11) -0.0112(12)
O2S 0.0354(9) 0.0336(9) 0.0265(9) -0.0120(7) -0.0056(7) -0.0092(7)
C2S 0.0390(15) 0.0496(17) 0.0370(15) -0.0178(13) -0.0011(12) -0.0117(13)
O3S 0.0545(13) 0.0689(15) 0.0806(16) -0.0542(13) -0.0403(12) 0.0301(11)
C3S 0.103(3) 0.056(2) 0.075(2) -0.0329(19) -0.057(2) 0.013(2)

loop_
_atom_type_symbol
_atom_type_description
_atom_type_scat_dispersion_real
_atom_type_scat_dispersion_imag
_atom_type_scat_source
C C 0.0033 0.0016 'International Tables Vol C Tables 4.2.6.8 and 6.1.1.4'
N N 0.0061 0.0033 'International Tables Vol C Tables 4.2.6.8 and 6.1.1.4'
O O 0.0106 0.0060 'International Tables Vol C Tables 4.2.6.8 and 6.1.1.4'
Dy Dy -0.1892 4.4098 'International Tables Vol C Tables 4.2.6.8 and 6.1.1.4'
H H 0.0000 0.0000 'International Tables Vol C Tables 4.2.6.8 and 6.1.1.4'

loop_
_geom_angle_atom_site_label_1
_geom_angle_atom_site_label_2
_geom_angle_atom_site_label_3
_geom_angle
_geom_angle_site_symmetry_1
_geom_angle_site_symmetry_3
O1 Dy1 O5 83.61(5) . .
O1 Dy1 O4 89.76(5) . .
O5 Dy1 O4 73.77(5) . .
O1 Dy1 O2 144.34(5) . .
O5 Dy1 O2 123.76(5) . .
O4 Dy1 O2 78.54(5) . .
O1 Dy1 O2 141.30(5) . 2_656
O5 Dy1 O2 80.73(5) . 2_656
O4 Dy1 O2 118.91(5) . 2_656
O2 Dy1 O2 71.46(5) . 2_656
O1 Dy1 O6 88.58(5) . .
O5 Dy1 O6 144.29(5) . .
O4 Dy1 O6 141.18(5) . .
O2 Dy1 O6 80.51(5) . .
O2 Dy1 O6 84.03(5) 2_656 .
O1 Dy1 N1 68.56(5) . .
O5 Dy1 N1 138.13(5) . .
O4 Dy1 N1 75.44(5) . .
O2 Dy1 N1 75.89(5) . .
O2 Dy1 N1 139.85(5) 2_656 .
O6 Dy1 N1 67.92(5) . .
O1 Dy1 O3 77.12(5) . 2_656
O5 Dy1 O3 74.87(5) . 2_656
O4 Dy1 O3 147.10(5) . 2_656
O2 Dy1 O3 128.39(4) . 2_656
O2 Dy1 O3 64.70(4) 2_656 2_656
O6 Dy1 O3 69.43(5) . 2_656
N1 Dy1 O3 124.84(5) . 2_656
O1 Dy1 Dy1 168.74(4) . 2_656
O5 Dy1 Dy1 103.69(4) . 2_656
O4 Dy1 Dy1 100.45(4) . 2_656
O2 Dy1 Dy1 36.32(3) . 2_656
O2 Dy1 Dy1 35.14(3) 2_656 2_656
O6 Dy1 Dy1 80.50(3) . 2_656
N1 Dy1 Dy1 109.24(4) . 2_656
O3 Dy1 Dy1 96.32(3) 2_656 2_656
C1 O1 Dy1 121.35(13) . .
C9 O2 Dy1 131.05(12) . .
C9 O2 Dy1 120.01(12) . 2_656
Dy1 O2 Dy1 108.54(5) . 2_656
C10 O3 C14 117.46(15) . .
C10 O3 Dy1 116.26(11) . 2_656
C14 O3 Dy1 126.25(12) . 2_656
C23 O4 Dy1 134.53(13) . .
C21 O5 Dy1 135.38(13) . .
C30 O6 Dy1 131.75(13) . .
C30 O6 H6S 109.5 . .
Dy1 O6 H6S 113.3 . .
C7 N1 C6 119.73(18) . .
C7 N1 Dy1 127.56(14) . .
C6 N1 Dy1 112.09(13) . .
O1 C1 C2 122.2(2) . .
O1 C1 C6 119.78(19) . .
C2 C1 C6 118.1(2) . .
C3 C2 C1 120.7(2) . .
C3 C2 H2 119.7 . .
C1 C2 H2 119.7 . .
C2 C3 C4 120.6(2) . .
C2 C3 H3 119.7 . .
C4 C3 H3 119.7 . .
C5 C4 C3 119.8(2) . .
C5 C4 H4 120.1 . .
C3 C4 H4 120.1 . .
C4 C5 C6 120.1(2) . .
C4 C5 H5 119.9 . .
C6 C5 H5 119.9 . .
C5 C6 C1 120.5(2) . .
C5 C6 N1 124.7(2) . .
C1 C6 N1 114.80(19) . .
N1 C7 C8 127.2(2) . .
N1 C7 H7 116.4 . .
C8 C7 H7 116.4 . .
C13 C8 C9 119.04(19) . .
C13 C8 C7 115.38(19) . .
C9 C8 C7 125.58(18) . .
O2 C9 C10 118.16(18) . .
O2 C9 C8 124.54(18) . .
C10 C9 C8 117.29(18) . .
C11 C10 O3 123.18(19) . .
C11 C10 C9 122.61(19) . .
O3 C10 C9 114.21(17) . .
C10 C11 C12 119.5(2) . .
C10 C11 H11 120.3 . .
C12 C11 H11 120.3 . .
C13 C12 C11 119.6(2) . .
C13 C12 H12 120.2 . .
C11 C12 H12 120.2 . .
C12 C13 C8 122.0(2) . .
C12 C13 H13 119.0 . .
C8 C13 H13 119.0 . .
O3 C14 H14A 109.5 . .
O3 C14 H14B 109.5 . .
H14A C14 H14B 109.5 . .
O3 C14 H14C 109.5 . .
H14A C14 H14C 109.5 . .
H14B C14 H14C 109.5 . .
C16 C15 C20 117.9(2) . .
C16 C15 C21 119.04(19) . .
C20 C15 C21 123.1(2) . .
C15 C16 C17 120.8(2) . .
C15 C16 H16 119.6 . .
C17 C16 H16 119.6 . .
C18 C17 C16 120.8(2) . .
C18 C17 H17 119.6 . .
C16 C17 H17 119.6 . .
C19 C18 C17 119.0(2) . .
C19 C18 H18 120.5 . .
C17 C18 H18 120.5 . .
C18 C19 C20 120.8(2) . .
C18 C19 H19 119.6 . .
C20 C19 H19 119.6 . .
C19 C20 C15 120.8(2) . .
C19 C20 H20 119.6 . .
C15 C20 H20 119.6 . .
O5 C21 C22 123.6(2) . .
O5 C21 C15 116.10(18) . .
C22 C21 C15 120.30(18) . .
C21 C22 C23 124.45(19) . .
C21 C22 H22 117.8 . .
C23 C22 H22 117.8 . .
O4 C23 C22 124.35(19) . .
O4 C23 C24 116.54(19) . .
C22 C23 C24 119.04(18) . .
C29 C24 C25 118.9(2) . .
C29 C24 C23 118.79(19) . .
C25 C24 C23 122.3(2) . .
C26 C25 C24 120.4(2) . .
C26 C25 H25 119.8 . .
C24 C25 H25 119.8 . .
C27 C26 C25 120.4(2) . .
C27 C26 H26 119.8 . .
C25 C26 H26 119.8 . .
C26 C27 C28 119.7(2) . .
C26 C27 H27 120.2 . .
C28 C27 H27 120.2 . .
C27 C28 C29 120.4(2) . .
C27 C28 H28 119.8 . .
C29 C28 H28 119.8 . .
C28 C29 C24 120.2(2) . .
C28 C29 H29 119.9 . .
C24 C29 H29 119.9 . .
O6 C30 H30A 109.5 . .
O6 C30 H30B 109.5 . .
H30A C30 H30B 109.5 . .
O6 C30 H30C 109.5 . .
H30A C30 H30C 109.5 . .
H30B C30 H30C 109.5 . .
C1S O1S H1S 109.5 . .
O1S C1S H1S1 109.5 . .
O1S C1S H1S2 109.5 . .
H1S1 C1S H1S2 109.5 . .
O1S C1S H1S3 109.5 . .
H1S1 C1S H1S3 109.5 . .
H1S2 C1S H1S3 109.5 . .
C2S O2S H2S 109.5 . .
O2S C2S H2S1 109.5 . .
O2S C2S H2S2 109.5 . .
H2S1 C2S H2S2 109.5 . .
O2S C2S H2S3 109.5 . .
H2S1 C2S H2S3 109.5 . .
H2S2 C2S H2S3 109.5 . .
C3S O3S H3S 109.5 . .
O3S C3S H3SC 109.5 . .
O3S C3S H3SA 109.5 . .
H3SC C3S H3SA 109.5 . .
O3S C3S H3SB 109.5 . .
H3SC C3S H3SB 109.5 . .
H3SA C3S H3SB 109.5 . .

loop_
_geom_bond_atom_site_label_1
_geom_bond_atom_site_label_2
_geom_bond_distance
_geom_bond_site_symmetry_2
Dy1 O1 2.2475(14) .
Dy1 O5 2.2794(14) .
Dy1 O4 2.2927(13) .
Dy1 O2 2.3122(13) .
Dy1 O2 2.3792(13) 2_656
Dy1 O6 2.4587(14) .
Dy1 N1 2.4791(17) .
Dy1 O3 2.4896(13) 2_656
Dy1 Dy1 3.8086(2) 2_656
O1 C1 1.329(3) .
O2 C9 1.334(2) .
O2 Dy1 2.3792(13) 2_656
O3 C10 1.382(2) .
O3 C14 1.439(2) .
O3 Dy1 2.4896(13) 2_656
O4 C23 1.266(2) .
O5 C21 1.276(2) .
O6 C30 1.429(3) .
O6 H6S 0.8400 .
N1 C7 1.278(3) .
N1 C6 1.424(3) .
C1 C2 1.399(3) .
C1 C6 1.407(3) .
C2 C3 1.378(4) .
C2 H2 0.9500 .
C3 C4 1.384(4) .
C3 H3 0.9500 .
C4 C5 1.380(3) .
C4 H4 0.9500 .
C5 C6 1.389(3) .
C5 H5 0.9500 .
C7 C8 1.454(3) .
C7 H7 0.9500 .
C8 C13 1.406(3) .
C8 C9 1.412(3) .
C9 C10 1.409(3) .
C10 C11 1.372(3) .
C11 C12 1.390(3) .
C11 H11 0.9500 .
C12 C13 1.366(3) .
C12 H12 0.9500 .
C13 H13 0.9500 .
C14 H14A 0.9800 .
C14 H14B 0.9800 .
C14 H14C 0.9800 .
C15 C16 1.383(3) .
C15 C20 1.390(3) .
C15 C21 1.496(3) .
C16 C17 1.386(3) .
C16 H16 0.9500 .
C17 C18 1.371(3) .
C17 H17 0.9500 .
C18 C19 1.370(4) .
C18 H18 0.9500 .
C19 C20 1.384(3) .
C19 H19 0.9500 .
C20 H20 0.9500 .
C21 C22 1.394(3) .
C22 C23 1.395(3) .
C22 H22 0.9500 .
C23 C24 1.503(3) .
C24 C29 1.388(3) .
C24 C25 1.393(3) .
C25 C26 1.383(3) .
C25 H25 0.9500 .
C26 C27 1.375(4) .
C26 H26 0.9500 .
C27 C28 1.383(4) .
C27 H27 0.9500 .
C28 C29 1.387(3) .
C28 H28 0.9500 .
C29 H29 0.9500 .
C30 H30A 0.9800 .
C30 H30B 0.9800 .
C30 H30C 0.9800 .
O1S C1S 1.418(3) .
O1S H1S 0.8400 .
C1S H1S1 0.9800 .
C1S H1S2 0.9800 .
C1S H1S3 0.9800 .
O2S C2S 1.419(3) .
O2S H2S 0.8400 .
C2S H2S1 0.9800 .
C2S H2S2 0.9800 .
C2S H2S3 0.9800 .
O3S C3S 1.365(4) .
O3S H3S 0.8400 .
C3S H3SC 0.9800 .
C3S H3SA 0.9800 .
C3S H3SB 0.9800 .

loop_
_geom_torsion_atom_site_label_1
_geom_torsion_atom_site_label_2
_geom_torsion_atom_site_label_3
_geom_torsion_atom_site_label_4
_geom_torsion
_geom_torsion_site_symmetry_1
Dy1 O1 C1 C2 167.25(15) .
Dy1 O1 C1 C6 -12.9(2) .
O1 C1 C2 C3 -176.82(19) .
C6 C1 C2 C3 3.4(3) .
C1 C2 C3 C4 0.0(3) .
C2 C3 C4 C5 -1.8(3) .
C3 C4 C5 C6 0.1(3) .
C4 C5 C6 C1 3.4(3) .
C4 C5 C6 N1 -178.50(19) .
O1 C1 C6 C5 175.11(18) .
C2 C1 C6 C5 -5.1(3) .
O1 C1 C6 N1 -3.2(3) .
C2 C1 C6 N1 176.65(17) .
C7 N1 C6 C5 25.3(3) .
Dy1 N1 C6 C5 -163.05(16) .
C7 N1 C6 C1 -156.52(18) .
Dy1 N1 C6 C1 15.1(2) .
C6 N1 C7 C8 -179.60(19) .
Dy1 N1 C7 C8 10.2(3) .
N1 C7 C8 C13 -172.8(2) .
N1 C7 C8 C9 7.2(3) .
Dy1 O2 C9 C10 151.67(14) .
Dy1 O2 C9 C10 -20.2(2) 2_656
Dy1 O2 C9 C8 -28.8(3) .
Dy1 O2 C9 C8 159.37(15) 2_656
C13 C8 C9 O2 -178.79(19) .
C7 C8 C9 O2 1.3(3) .
C13 C8 C9 C10 0.8(3) .
C7 C8 C9 C10 -179.15(19) .
C14 O3 C10 C11 18.0(3) .
Dy1 O3 C10 C11 -159.99(16) 2_656
C14 O3 C10 C9 -162.08(17) .
Dy1 O3 C10 C9 20.0(2) 2_656
O2 C9 C10 C11 179.02(19) .
C8 C9 C10 C11 -0.6(3) .
O2 C9 C10 O3 -0.9(3) .
C8 C9 C10 O3 179.48(16) .
O3 C10 C11 C12 -179.6(2) .
C9 C10 C11 C12 0.4(3) .
C10 C11 C12 C13 -0.5(4) .
C11 C12 C13 C8 0.7(4) .
C9 C8 C13 C12 -0.9(3) .
C7 C8 C13 C12 179.0(2) .
C20 C15 C16 C17 -1.3(4) .
C21 C15 C16 C17 177.7(2) .
C15 C16 C17 C18 1.0(4) .
C16 C17 C18 C19 0.0(4) .
C17 C18 C19 C20 -0.7(4) .
C18 C19 C20 C15 0.3(4) .
C16 C15 C20 C19 0.7(3) .
C21 C15 C20 C19 -178.3(2) .
Dy1 O5 C21 C22 -13.4(3) .
Dy1 O5 C21 C15 168.30(13) .
C16 C15 C21 O5 -0.7(3) .
C20 C15 C21 O5 178.3(2) .
C16 C15 C21 C22 -179.0(2) .
C20 C15 C21 C22 0.0(3) .
O5 C21 C22 C23 -4.2(3) .
C15 C21 C22 C23 173.97(19) .
Dy1 O4 C23 C22 14.4(3) .
Dy1 O4 C23 C24 -168.71(13) .
C21 C22 C23 O4 3.6(3) .
C21 C22 C23 C24 -173.17(19) .
O4 C23 C24 C29 -22.2(3) .
C22 C23 C24 C29 154.8(2) .
O4 C23 C24 C25 157.7(2) .
C22 C23 C24 C25 -25.2(3) .
C29 C24 C25 C26 -0.5(3) .
C23 C24 C25 C26 179.6(2) .
C24 C25 C26 C27 -0.9(4) .
C25 C26 C27 C28 1.1(4) .
C26 C27 C28 C29 0.1(4) .
C27 C28 C29 C24 -1.4(4) .
C25 C24 C29 C28 1.6(3) .
C23 C24 C29 C28 -178.4(2) .
